data_7713778
loop_
_publ_author_name
'Paschelke, Tobias'
'Trumpf, Eicke'
'Grantz, David'
'Pankau, Malte'
'Grocholski, Niclas'
'N&#xe4;ther, Christian'
'S&#xf6;nnichsen, Frank D'
'McConnell, Anna J.'

_publ_section_title
;
 Tuning the spin-crossover properties of FeII4L<sub>6</sub> cages
 <i>via</i> the interplay of coordination motif and linker modifications.
;
_journal_name_full 'Dalton transactions (Cambridge, England : 2003)'
_journal_paper_doi 10.1039/d3dt01569f
_journal_year 2023
_chemical_formula_moiety 'C19 H14 Br N3'
_chemical_formula_sum 'C19 H14 Br N3'
_chemical_formula_weight 364.24
_space_group_crystal_system triclinic
_space_group_IT_number 2
_space_group_name_Hall '-P 1'
_space_group_name_H-M_alt 'P -1'
_atom_sites_solution_hydrogens geom
_atom_sites_solution_primary dual
_audit_block_doi 10.5517/ccdc.csd.cc2d2ts3
_audit_creation_date 2021-09-28
_audit_creation_method
;
Olex2 1.3-ac4
(compiled 2020.11.27 svn.r5f609507 for Rigaku Oxford Diffraction, GUI svn.r6214)
;
_audit_update_record
;
2022-09-14 deposited with the CCDC.	2023-07-28 downloaded from the CCDC.
;
_cell_angle_alpha 73.8612(10)
_cell_angle_beta 85.8430(10)
_cell_angle_gamma 87.8508(10)
_cell_formula_units_Z 4
_cell_length_a 10.67300(10)
_cell_length_b 11.4988(2)
_cell_length_c 12.9614(2)
_cell_measurement_reflns_used 17328
_cell_measurement_temperature 100.00(10)
_cell_measurement_theta_max 79.6820
_cell_measurement_theta_min 3.5410
_cell_volume 1523.75(4)
_computing_cell_refinement 'CrysAlisPro 1.171.41.115a (Rigaku OD, 2021)'
_computing_data_collection 'CrysAlisPro 1.171.41.115a (Rigaku OD, 2021)'
_computing_data_reduction 'CrysAlisPro 1.171.41.115a (Rigaku OD, 2021)'
_computing_molecular_graphics 'Olex2 1.3-ac4 (Dolomanov et al., 2009)'
_computing_publication_material 'Olex2 1.3-ac4 (Dolomanov et al., 2009)'
_computing_structure_refinement 'SHELXL 2016/6 (Sheldrick, 2015)'
_computing_structure_solution 'SHELXT 2014/4 (Sheldrick, 2014)'
_diffrn_ambient_environment N~2~
_diffrn_ambient_temperature 100.00(10)
_diffrn_detector 'Hybrid Pixel Array Detector'
_diffrn_detector_area_resol_mean 10.0000
_diffrn_detector_type HyPix
_diffrn_measured_fraction_theta_full 0.999
_diffrn_measured_fraction_theta_max 0.976
_diffrn_measurement_details
;
List of Runs (angles in degrees, time in seconds):

  # Type    Start    End  Width  t~exp~   \w     \q     \k     \f   Frames
#--------------------------------------------------------------------------
  1  \w   -119.00 -84.00   0.50    0.35    --  -47.79-125.00-150.00   70
  2  \w    -43.00  25.00   0.50    0.35    --  -47.79  38.00-180.00  136
  3  \w    -43.00  25.00   0.50    0.35    --  -47.79  38.00  60.00  136
  4  \w   -120.00 -78.00   0.50    0.35    --  -47.79-125.00  30.00   84
  5  \w    -25.00  27.00   0.50    0.35    --  -47.79  19.00 -60.00  104
  6  \w    -69.00  22.00   0.50    0.35    --  -47.79  77.00 -60.00  182
  7  \w     43.00  93.00   0.50    0.35    --   47.79-125.00-150.00  100
  8  \w   -112.00 -79.00   0.50    1.40    --  -91.75 -15.00 -30.00   66
  9  \w   -135.00 -94.00   0.50    1.40    --  -91.75 -15.00-120.00   82
 10  \w    -59.00 -33.00   0.50    1.40    --  -91.75  61.00 150.00   52
 11  \w    -49.00 -21.00   0.50    1.40    --  -91.75  45.00  90.00   56
 12  \w     81.00 111.00   0.50    1.40    --  113.25-125.00   0.00   60
 13  \w     43.00  70.00   0.50    1.40    --  113.25 -61.00  30.00   54
 14  \w     98.00 166.00   0.50    1.40    --  113.25  77.00  60.00  136
 15  \w    126.00 178.00   0.50    1.40    --  113.25  77.00 -60.00  104
 16  \w     44.00  70.00   0.50    1.40    --  113.25 -61.00  90.00   52
 17  \w     93.00 121.00   0.50    1.40    --  113.25  77.00 -60.00   56
 18  \w     42.00  69.00   0.50    1.40    --  113.25-116.00  46.24   54
 19  \w     44.00  69.00   0.50    1.40    --  113.25 -61.00   0.00   50
 20  \w     46.00  72.00   0.50    1.40    --  113.25 -77.00-150.00   52
 21  \w     42.00  71.00   0.50    1.40    --  113.25 -61.00 120.00   58
 22  \w    111.00 136.00   0.50    1.40    --  113.25  45.00 150.00   50
 23  \w     68.00 102.00   0.50    1.40    --  113.25 -77.00  30.00   68
 24  \w     78.00 111.00   0.50    1.40    --  113.25-125.00-150.00   66
 25  \w     46.00 111.00   0.50    1.40    --  113.25-125.00 -60.00  130
 26  \w     42.00  76.00   0.50    1.40    --  113.25-125.00   0.00   68
 27  \w    143.00 168.00   0.50    1.40    --  113.25  30.00-120.00   50
 28  \w    104.00 174.00   0.50    1.40    --  113.25  15.00-150.00  140
 29  \w    119.00 159.00   0.50    1.40    --  113.25  15.00 120.00   80
 30  \w    103.00 177.00   0.50    1.40    --  113.25  30.00   0.00  148
 31  \w     44.00  71.00   0.50    1.40    --  113.25 -95.00   0.00   54
 32  \w     46.00 105.00   0.50    1.40    --  113.25 -95.00 104.00  118
 33  \w     61.00  93.00   0.50    1.40    --  113.25 -95.00 150.00   64
 34  \w     46.00 111.00   0.50    1.40    --  113.25-125.00  90.00  130
 35  \w     42.00  94.00   0.50    1.40    --  113.25 -77.00 -90.00  104
 36  \w     81.00 106.00   0.50    1.40    --  113.25 -95.00   0.00   50
 37  \w     43.00  68.00   0.50    1.40    --  113.25 -61.00 150.00   50
 38  \w    107.00 135.00   0.50    1.40    --  113.25  30.00-120.00   56
 39  \w    105.00 147.00   0.50    1.40    --  113.25  15.00 150.00   84
 40  \w     97.00 174.00   0.50    1.40    --  113.25 125.00   0.00  154
 41  \w     71.00 108.00   0.50    1.40    --  113.25-125.00 -30.00   74
 42  \w     80.00 105.00   0.50    1.40    --  113.25 -95.00  90.00   50
 43  \w    112.00 138.00   0.50    1.40    --  113.25  61.00  30.00   52
 44  \w     79.00 105.00   0.50    1.40    --  113.25 -95.00-150.00   52
 45  \w     76.00 108.00   0.50    1.40    --  113.25-116.00  46.24   64
 46  \w    101.00 127.00   0.50    1.40    --  113.25  30.00 -30.00   52
 47  \w     51.00 109.00   0.50    1.40    --  113.25-113.00  27.54  116
 48  \w     50.00 110.00   0.50    1.40    --  113.25-118.00-131.25  120
;
_diffrn_measurement_device 'four-circle diffractometer'
_diffrn_measurement_device_type 'XtaLAB Synergy, Dualflex, HyPix'
_diffrn_measurement_method '\w scans'
_diffrn_orient_matrix_type 'CrysAlisPro convention (1999,Acta A55,543-557)'
_diffrn_orient_matrix_UB_11 0.0395171000
_diffrn_orient_matrix_UB_12 -0.0262799000
_diffrn_orient_matrix_UB_13 -0.1081215000
_diffrn_orient_matrix_UB_21 -0.0621356000
_diffrn_orient_matrix_UB_22 -0.1246819000
_diffrn_orient_matrix_UB_23 0.0405284000
_diffrn_orient_matrix_UB_31 -0.1246165000
_diffrn_orient_matrix_UB_32 0.0567693000
_diffrn_orient_matrix_UB_33 -0.0451824000
_diffrn_radiation_monochromator mirror
_diffrn_radiation_probe x-ray
_diffrn_radiation_type 'Cu K\a'
_diffrn_radiation_wavelength 1.54184
_diffrn_reflns_av_R_equivalents 0.0169
_diffrn_reflns_av_unetI/netI 0.0157
_diffrn_reflns_Laue_measured_fraction_full 0.999
_diffrn_reflns_Laue_measured_fraction_max 0.976
_diffrn_reflns_limit_h_max 11
_diffrn_reflns_limit_h_min -13
_diffrn_reflns_limit_k_max 14
_diffrn_reflns_limit_k_min -14
_diffrn_reflns_limit_l_max 16
_diffrn_reflns_limit_l_min -16
_diffrn_reflns_number 20304
_diffrn_reflns_point_group_measured_fraction_full 0.999
_diffrn_reflns_point_group_measured_fraction_max 0.976
_diffrn_reflns_theta_full 67.684
_diffrn_reflns_theta_max 79.957
_diffrn_reflns_theta_min 3.557
_diffrn_source 'micro-focus sealed X-ray tube'
_diffrn_source_type 'PhotonJet (Cu) X-ray Source'
_exptl_absorpt_coefficient_mu 3.685
_exptl_absorpt_correction_T_max 1.00000
_exptl_absorpt_correction_T_min 0.79668
_exptl_absorpt_correction_type multi-scan
_exptl_absorpt_process_details
;
CrysAlisPro 1.171.41.115a (Rigaku Oxford Diffraction, 2021)
Empirical absorption correction using spherical harmonics,
implemented in SCALE3 ABSPACK scaling algorithm.
;
_exptl_crystal_colour colourless
_exptl_crystal_colour_primary colourless
_exptl_crystal_density_diffrn 1.588
_exptl_crystal_description block
_exptl_crystal_F_000 736
_exptl_crystal_size_max 0.18
_exptl_crystal_size_mid 0.06
_exptl_crystal_size_min 0.03
_refine_diff_density_max 0.585
_refine_diff_density_min -0.523
_refine_diff_density_rms 0.071
_refine_ls_extinction_coef 0.00052(9)
_refine_ls_extinction_expression Fc^*^=kFc[1+0.001xFc^2^\l^3^/sin(2\q)]^-1/4^
_refine_ls_extinction_method 'SHELXL-2016/6 (Sheldrick 2016)'
_refine_ls_goodness_of_fit_ref 1.098
_refine_ls_hydrogen_treatment constr
_refine_ls_matrix_type full
_refine_ls_number_parameters 416
_refine_ls_number_reflns 6503
_refine_ls_number_restraints 0
_refine_ls_restrained_S_all 1.098
_refine_ls_R_factor_all 0.0278
_refine_ls_R_factor_gt 0.0274
_refine_ls_shift/su_max 0.002
_refine_ls_shift/su_mean 0.000
_refine_ls_structure_factor_coef Fsqd
_refine_ls_weighting_details 'w=1/[\s^2^(Fo^2^)+(0.0414P)^2^+1.1904P] where P=(Fo^2^+2Fc^2^)/3'
_refine_ls_weighting_scheme calc
_refine_ls_wR_factor_gt 0.0761
_refine_ls_wR_factor_ref 0.0764
_reflns_Friedel_coverage 0.000
_reflns_number_gt 6385
_reflns_number_total 6503
_reflns_threshold_expression 'I > 2\s(I)'
_cod_data_source_file d3dt01569f2.cif
_cod_data_source_block mcconnell29
_cod_database_code 7713778
_shelx_shelxl_version_number 2016/6
_chemical_oxdiff_formula C19H14BrN3
_chemical_oxdiff_usercomment 'T Paschelke  TP041'
_shelx_space_group_comment
;
The symmetry employed for this shelxl refinement is uniquely defined
by the following loop, which should always be used as a source of
symmetry information in preference to the above space-group names.
They are only intended as comments.
;
_reflns_odcompleteness_completeness 99.65
_reflns_odcompleteness_iscentric 1
_reflns_odcompleteness_theta 74.33
_olex2_refinement_description
;
1. Fixed Uiso
 At 1.2 times of:
  All C(H) groups, All C(H,H) groups
2.a Secondary CH2 refined with riding coordinates:
 C13(H13A,H13B), C33(H33A,H33B)
2.b Aromatic/amide H refined with riding coordinates:
 C2(H2), C3(H3), C4(H4), C5(H5), C9(H9), C11(H11), C12(H12), C15(H15),
 C16(H16), C17(H17), C18(H18), C19(H19), C22(H22), C23(H23), C24(H24), C25(H25),
  C29(H29), C31(H31), C32(H32), C35(H35), C36(H36), C37(H37), C38(H38), C39(H39)
;
_olex2_submission_special_instructions 'No special instructions were received'
_oxdiff_exptl_absorpt_empirical_details
;
Empirical correction (ABSPACK) includes:
- Absorption correction using spherical harmonics
- Frame scaling
;
_oxdiff_exptl_absorpt_empirical_full_max 1.252
_oxdiff_exptl_absorpt_empirical_full_min 0.822

loop_
_space_group_symop_operation_xyz
'x, y, z'
'-x, -y, -z'

loop_
_atom_site_label
_atom_site_type_symbol
_atom_site_fract_x
_atom_site_fract_y
_atom_site_fract_z
_atom_site_U_iso_or_equiv
_atom_site_adp_type
_atom_site_occupancy
_atom_site_site_symmetry_order
_atom_site_calc_flag
_atom_site_refinement_flags_posn
_atom_site_refinement_flags_adp
_atom_site_refinement_flags_occupancy
_atom_site_disorder_assembly
_atom_site_disorder_group
N1 N 0.32540(14) 0.92622(13) 0.80879(12) 0.0185(3) Uani 1 1 d . . . . .
C1 C 0.26544(17) 0.83108(16) 0.88305(14) 0.0192(3) Uani 1 1 d . . . . .
C2 C 0.15964(17) 0.82754(18) 0.95367(15) 0.0226(4) Uani 1 1 d . . . . .
H2 H 0.112159 0.898555 0.955542 0.027 Uiso 1 1 calc R U . . .
C3 C 0.12749(17) 0.71420(19) 1.02121(15) 0.0240(4) Uani 1 1 d . . . . .
H3 H 0.057113 0.708012 1.071575 0.029 Uiso 1 1 calc R U . . .
C4 C 0.19610(18) 0.60872(18) 1.01708(15) 0.0231(4) Uani 1 1 d . . . . .
H4 H 0.170076 0.532945 1.063693 0.028 Uiso 1 1 calc R U . . .
C5 C 0.30075(17) 0.61269(17) 0.94661(15) 0.0214(3) Uani 1 1 d . . . . .
H5 H 0.346926 0.541137 0.944191 0.026 Uiso 1 1 calc R U . . .
C6 C 0.33621(17) 0.72626(16) 0.87884(14) 0.0192(3) Uani 1 1 d . . . . .
N2 N 0.43657(14) 0.75695(13) 0.80405(12) 0.0187(3) Uani 1 1 d . . . . .
C7 C 0.42750(16) 0.87567(16) 0.76413(14) 0.0184(3) Uani 1 1 d . . . . .
C8 C 0.52047(16) 0.94031(15) 0.67989(14) 0.0180(3) Uani 1 1 d . . . . .
N3 N 0.52042(14) 1.06202(14) 0.64953(12) 0.0205(3) Uani 1 1 d . . . . .
C9 C 0.60517(17) 1.11713(16) 0.57154(15) 0.0213(3) Uani 1 1 d . . . . .
H9 H 0.606310 1.203104 0.549437 0.026 Uiso 1 1 calc R U . . .
C10 C 0.69123(17) 1.05336(16) 0.52193(14) 0.0191(3) Uani 1 1 d . . . . .
C11 C 0.69343(17) 0.92768(16) 0.55449(15) 0.0208(3) Uani 1 1 d . . . . .
H11 H 0.752764 0.882565 0.522229 0.025 Uiso 1 1 calc R U . . .
C12 C 0.60686(17) 0.87024(16) 0.63511(15) 0.0207(3) Uani 1 1 d . . . . .
H12 H 0.605848 0.784359 0.659908 0.025 Uiso 1 1 calc R U . . .
Br1 Br 0.80387(2) 1.13918(2) 0.40928(2) 0.02152(7) Uani 1 1 d . . . . .
C13 C 0.27349(17) 1.04983(16) 0.78076(15) 0.0201(3) Uani 1 1 d . . . . .
H13A H 0.182060 1.046838 0.773462 0.024 Uiso 1 1 calc R U . . .
H13B H 0.312349 1.095426 0.710096 0.024 Uiso 1 1 calc R U . . .
C14 C 0.29495(17) 1.11690(15) 0.86330(14) 0.0188(3) Uani 1 1 d . . . . .
C15 C 0.20008(17) 1.19009(16) 0.89231(15) 0.0212(3) Uani 1 1 d . . . . .
H15 H 0.119981 1.193768 0.863897 0.025 Uiso 1 1 calc R U . . .
C16 C 0.22182(19) 1.25837(17) 0.96309(16) 0.0243(4) Uani 1 1 d . . . . .
H16 H 0.156929 1.308996 0.981927 0.029 Uiso 1 1 calc R U . . .
C17 C 0.33815(19) 1.25210(17) 1.00573(15) 0.0238(4) Uani 1 1 d . . . . .
H17 H 0.353202 1.298422 1.053763 0.029 Uiso 1 1 calc R U . . .
C18 C 0.43253(19) 1.17783(18) 0.97793(16) 0.0255(4) Uani 1 1 d . . . . .
H18 H 0.511993 1.172702 1.007677 0.031 Uiso 1 1 calc R U . . .
C19 C 0.41119(18) 1.11087(17) 0.90668(16) 0.0234(4) Uani 1 1 d . . . . .
H19 H 0.476427 1.060747 0.887571 0.028 Uiso 1 1 calc R U . . .
N21 N 0.86623(14) 0.45709(13) 0.58767(12) 0.0175(3) Uani 1 1 d . . . . .
C21 C 0.92637(17) 0.50160(15) 0.65935(14) 0.0186(3) Uani 1 1 d . . . . .
C22 C 1.03155(18) 0.45886(16) 0.71784(15) 0.0217(4) Uani 1 1 d . . . . .
H22 H 1.072696 0.384611 0.716255 0.026 Uiso 1 1 calc R U . . .
C23 C 1.07274(18) 0.53045(18) 0.77828(15) 0.0239(4) Uani 1 1 d . . . . .
H23 H 1.144584 0.505188 0.818608 0.029 Uiso 1 1 calc R U . . .
C24 C 1.01057(19) 0.63983(17) 0.78135(15) 0.0246(4) Uani 1 1 d . . . . .
H24 H 1.040468 0.685707 0.824871 0.030 Uiso 1 1 calc R U . . .
C25 C 0.90698(19) 0.68209(17) 0.72248(15) 0.0231(4) Uani 1 1 d . . . . .
H25 H 0.865395 0.755880 0.724922 0.028 Uiso 1 1 calc R U . . .
C26 C 0.86570(17) 0.61196(15) 0.65911(14) 0.0187(3) Uani 1 1 d . . . . .
N22 N 0.77136(14) 0.63567(13) 0.58788(12) 0.0188(3) Uani 1 1 d . . . . .
C27 C 0.77429(16) 0.54184(15) 0.54715(14) 0.0172(3) Uani 1 1 d . . . . .
C28 C 0.68950(16) 0.53816(15) 0.46300(13) 0.0168(3) Uani 1 1 d . . . . .
N23 N 0.67456(15) 0.43390(13) 0.43869(12) 0.0204(3) Uani 1 1 d . . . . .
C29 C 0.59946(17) 0.43483(16) 0.35962(15) 0.0203(3) Uani 1 1 d . . . . .
H29 H 0.588976 0.361855 0.340679 0.024 Uiso 1 1 calc R U . . .
C31 C 0.55019(17) 0.64625(16) 0.33080(15) 0.0220(3) Uani 1 1 d . . . . .
H31 H 0.507236 0.718109 0.294300 0.026 Uiso 1 1 calc R U . . .
C32 C 0.62801(17) 0.64587(16) 0.41156(15) 0.0210(3) Uani 1 1 d . . . . .
H32 H 0.639557 0.717843 0.431839 0.025 Uiso 1 1 calc R U . . .
Br21 Br 0.43108(2) 0.53517(2) 0.19459(2) 0.02040(7) Uani 1 1 d . . . . .
C33 C 0.90785(16) 0.34688(15) 0.55908(14) 0.0179(3) Uani 1 1 d . . . . .
H33A H 0.999080 0.351753 0.538583 0.021 Uiso 1 1 calc R U . . .
H33B H 0.864247 0.342344 0.495488 0.021 Uiso 1 1 calc R U . . .
C34 C 0.88327(16) 0.23207(15) 0.64908(14) 0.0163(3) Uani 1 1 d . . . . .
C35 C 0.95432(17) 0.12817(16) 0.64721(15) 0.0208(3) Uani 1 1 d . . . . .
H35 H 1.019212 0.131677 0.592301 0.025 Uiso 1 1 calc R U . . .
C36 C 0.93056(19) 0.01961(17) 0.72533(18) 0.0274(4) Uani 1 1 d . . . . .
H36 H 0.979134 -0.050871 0.723702 0.033 Uiso 1 1 calc R U . . .
C37 C 0.8359(2) 0.01415(18) 0.80573(17) 0.0305(4) Uani 1 1 d . . . . .
H37 H 0.818666 -0.060385 0.858387 0.037 Uiso 1 1 calc R U . . .
C38 C 0.76676(19) 0.11691(19) 0.80915(16) 0.0278(4) Uani 1 1 d . . . . .
H38 H 0.703137 0.113444 0.865062 0.033 Uiso 1 1 calc R U . . .
C39 C 0.79009(18) 0.22612(17) 0.73059(15) 0.0219(4) Uani 1 1 d . . . . .
H39 H 0.741912 0.296582 0.733026 0.026 Uiso 1 1 calc R U . . .
C30 C 0.53674(16) 0.53909(16) 0.30477(14) 0.0182(3) Uani 1 1 d . . . . .

loop_
_atom_site_aniso_label
_atom_site_aniso_U_11
_atom_site_aniso_U_22
_atom_site_aniso_U_33
_atom_site_aniso_U_23
_atom_site_aniso_U_13
_atom_site_aniso_U_12
N1 0.0174(7) 0.0186(7) 0.0211(7) -0.0079(6) -0.0046(6) 0.0028(5)
C1 0.0194(8) 0.0206(8) 0.0197(8) -0.0080(7) -0.0058(6) 0.0010(6)
C2 0.0202(8) 0.0270(9) 0.0234(9) -0.0111(7) -0.0050(7) 0.0039(7)
C3 0.0192(8) 0.0332(10) 0.0209(8) -0.0100(7) -0.0006(7) -0.0008(7)
C4 0.0221(9) 0.0270(9) 0.0201(8) -0.0049(7) -0.0045(7) -0.0037(7)
C5 0.0228(9) 0.0213(8) 0.0218(9) -0.0078(7) -0.0051(7) -0.0001(7)
C6 0.0193(8) 0.0201(8) 0.0206(8) -0.0089(7) -0.0051(6) 0.0002(6)
N2 0.0189(7) 0.0178(7) 0.0210(7) -0.0075(6) -0.0039(6) 0.0005(5)
C7 0.0188(8) 0.0191(8) 0.0203(8) -0.0093(7) -0.0058(6) 0.0016(6)
C8 0.0190(8) 0.0176(8) 0.0193(8) -0.0071(6) -0.0063(6) 0.0007(6)
N3 0.0228(7) 0.0173(7) 0.0224(7) -0.0067(6) -0.0042(6) 0.0025(6)
C9 0.0258(9) 0.0167(8) 0.0216(8) -0.0052(7) -0.0053(7) 0.0019(7)
C10 0.0218(8) 0.0188(8) 0.0165(8) -0.0037(6) -0.0035(6) -0.0021(6)
C11 0.0208(8) 0.0189(8) 0.0247(9) -0.0090(7) -0.0030(7) 0.0024(6)
C12 0.0209(8) 0.0165(8) 0.0255(9) -0.0069(7) -0.0037(7) 0.0004(6)
Br1 0.02584(11) 0.02063(10) 0.01841(10) -0.00559(7) -0.00175(7) -0.00232(7)
C13 0.0196(8) 0.0196(8) 0.0227(8) -0.0081(7) -0.0070(7) 0.0058(6)
C14 0.0211(8) 0.0165(8) 0.0187(8) -0.0042(6) -0.0031(6) 0.0014(6)
C15 0.0217(8) 0.0189(8) 0.0229(9) -0.0054(7) -0.0037(7) 0.0032(7)
C16 0.0287(9) 0.0182(8) 0.0261(9) -0.0070(7) -0.0014(7) 0.0039(7)
C17 0.0333(10) 0.0178(8) 0.0213(9) -0.0065(7) -0.0035(7) -0.0019(7)
C18 0.0253(9) 0.0246(9) 0.0284(10) -0.0085(8) -0.0084(7) 0.0002(7)
C19 0.0219(9) 0.0238(9) 0.0266(9) -0.0100(7) -0.0054(7) 0.0038(7)
N21 0.0210(7) 0.0147(7) 0.0169(7) -0.0039(5) -0.0041(5) 0.0008(5)
C21 0.0229(8) 0.0162(8) 0.0163(8) -0.0030(6) -0.0027(6) -0.0024(6)
C22 0.0247(9) 0.0191(8) 0.0198(8) -0.0022(7) -0.0041(7) 0.0000(7)
C23 0.0235(9) 0.0260(9) 0.0200(8) -0.0011(7) -0.0064(7) -0.0043(7)
C24 0.0327(10) 0.0229(9) 0.0190(8) -0.0057(7) -0.0036(7) -0.0072(7)
C25 0.0304(9) 0.0185(8) 0.0212(8) -0.0061(7) -0.0029(7) -0.0037(7)
C26 0.0214(8) 0.0155(8) 0.0180(8) -0.0029(6) -0.0002(6) -0.0024(6)
N22 0.0218(7) 0.0153(7) 0.0193(7) -0.0047(5) -0.0023(6) -0.0007(5)
C27 0.0193(8) 0.0140(7) 0.0175(8) -0.0029(6) -0.0012(6) 0.0005(6)
C28 0.0181(8) 0.0162(8) 0.0155(7) -0.0036(6) -0.0001(6) 0.0002(6)
N23 0.0235(7) 0.0157(7) 0.0223(7) -0.0052(6) -0.0059(6) 0.0021(6)
C29 0.0232(8) 0.0158(8) 0.0230(8) -0.0067(7) -0.0047(7) 0.0010(6)
C31 0.0236(9) 0.0184(8) 0.0229(9) -0.0038(7) -0.0052(7) 0.0043(7)
C32 0.0260(9) 0.0148(8) 0.0235(9) -0.0072(7) -0.0047(7) 0.0024(6)
Br21 0.02013(10) 0.02216(10) 0.02033(10) -0.00757(7) -0.00557(7) 0.00308(7)
C33 0.0210(8) 0.0142(7) 0.0182(8) -0.0040(6) -0.0024(6) 0.0023(6)
C34 0.0181(8) 0.0144(7) 0.0168(8) -0.0037(6) -0.0060(6) -0.0007(6)
C35 0.0206(8) 0.0181(8) 0.0237(9) -0.0052(7) -0.0041(7) 0.0011(6)
C36 0.0291(10) 0.0163(8) 0.0354(11) -0.0030(8) -0.0108(8) 0.0010(7)
C37 0.0363(11) 0.0209(9) 0.0294(10) 0.0039(8) -0.0085(8) -0.0099(8)
C38 0.0279(10) 0.0315(10) 0.0230(9) -0.0053(8) 0.0007(7) -0.0090(8)
C39 0.0228(9) 0.0213(8) 0.0223(9) -0.0073(7) -0.0015(7) 0.0006(7)
C30 0.0166(7) 0.0215(8) 0.0164(7) -0.0048(6) -0.0020(6) 0.0006(6)

loop_
_atom_type_symbol
_atom_type_description
_atom_type_scat_dispersion_real
_atom_type_scat_dispersion_imag
_atom_type_scat_source
C C 0.0181 0.0091 'International Tables Vol C Tables 4.2.6.8 and 6.1.1.4'
H H 0.0000 0.0000 'International Tables Vol C Tables 4.2.6.8 and 6.1.1.4'
Br Br -0.6763 1.2805 'International Tables Vol C Tables 4.2.6.8 and 6.1.1.4'
N N 0.0311 0.0180 'International Tables Vol C Tables 4.2.6.8 and 6.1.1.4'

loop_
_citation_id
_citation_doi
_citation_year
1 10.26434/chemrxiv-2022-xcvxb 2022

loop_
_geom_angle_atom_site_label_1
_geom_angle_atom_site_label_2
_geom_angle_atom_site_label_3
_geom_angle
_geom_angle_site_symmetry_1
_geom_angle_site_symmetry_3
_geom_angle_publ_flag
C1 N1 C13 122.68(15) . . ?
C7 N1 C1 105.99(14) . . ?
C7 N1 C13 130.94(15) . . ?
N1 C1 C2 131.77(17) . . ?
N1 C1 C6 105.78(15) . . ?
C2 C1 C6 122.43(17) . . ?
C3 C2 C1 116.33(17) . . ?
C2 C3 C4 121.93(17) . . ?
C5 C4 C3 121.50(18) . . ?
C4 C5 C6 117.62(17) . . ?
C5 C6 C1 120.19(17) . . ?
N2 C6 C1 109.86(16) . . ?
N2 C6 C5 129.94(17) . . ?
C7 N2 C6 105.32(15) . . ?
N1 C7 C8 126.73(15) . . ?
N2 C7 N1 113.05(16) . . ?
N2 C7 C8 120.22(15) . . ?
N3 C8 C7 119.85(16) . . ?
N3 C8 C12 122.61(17) . . ?
C12 C8 C7 117.53(15) . . ?
C9 N3 C8 117.91(15) . . ?
N3 C9 C10 122.45(16) . . ?
C9 C10 C11 119.89(17) . . ?
C9 C10 Br1 119.40(13) . . ?
C11 C10 Br1 120.70(14) . . ?
C12 C11 C10 118.01(16) . . ?
C11 C12 C8 119.09(16) . . ?
N1 C13 C14 113.16(14) . . ?
C15 C14 C13 120.07(16) . . ?
C15 C14 C19 119.27(17) . . ?
C19 C14 C13 120.59(16) . . ?
C14 C15 C16 120.40(17) . . ?
C17 C16 C15 119.96(17) . . ?
C16 C17 C18 119.72(17) . . ?
C17 C18 C19 120.27(18) . . ?
C14 C19 C18 120.37(17) . . ?
C21 N21 C33 122.88(14) . . ?
C27 N21 C21 106.05(14) . . ?
C27 N21 C33 130.83(15) . . ?
N21 C21 C22 131.29(17) . . ?
N21 C21 C26 105.94(15) . . ?
C22 C21 C26 122.61(16) . . ?
C23 C22 C21 116.50(17) . . ?
C22 C23 C24 121.55(17) . . ?
C25 C24 C23 121.61(17) . . ?
C24 C25 C26 117.54(17) . . ?
C21 C26 C25 120.14(17) . . ?
N22 C26 C21 110.01(15) . . ?
N22 C26 C25 129.80(17) . . ?
C27 N22 C26 105.05(14) . . ?
N21 C27 C28 126.42(15) . . ?
N22 C27 N21 112.94(15) . . ?
N22 C27 C28 120.56(15) . . ?
N23 C28 C27 119.70(15) . . ?
N23 C28 C32 122.72(16) . . ?
C32 C28 C27 117.58(15) . . ?
C28 N23 C29 117.99(15) . . ?
N23 C29 C30 122.04(16) . . ?
C30 C31 C32 117.99(16) . . ?
C31 C32 C28 119.09(16) . . ?
N21 C33 C34 113.53(14) . . ?
C35 C34 C33 118.52(15) . . ?
C39 C34 C33 122.19(15) . . ?
C39 C34 C35 119.26(16) . . ?
C36 C35 C34 120.29(18) . . ?
C37 C36 C35 120.02(18) . . ?
C38 C37 C36 119.99(18) . . ?
C37 C38 C39 120.16(19) . . ?
C34 C39 C38 120.26(18) . . ?
C29 C30 Br21 120.33(13) . . ?
C31 C30 C29 120.15(16) . . ?
C31 C30 Br21 119.51(13) . . ?

loop_
_geom_bond_atom_site_label_1
_geom_bond_atom_site_label_2
_geom_bond_distance
_geom_bond_site_symmetry_2
_geom_bond_publ_flag
N1 C1 1.382(2) . ?
N1 C7 1.381(2) . ?
N1 C13 1.464(2) . ?
C1 C2 1.395(3) . ?
C1 C6 1.410(2) . ?
C2 C3 1.392(3) . ?
C3 C4 1.405(3) . ?
C4 C5 1.384(3) . ?
C5 C6 1.404(3) . ?
C6 N2 1.378(2) . ?
N2 C7 1.321(2) . ?
C7 C8 1.475(3) . ?
C8 N3 1.344(2) . ?
C8 C12 1.401(2) . ?
N3 C9 1.340(2) . ?
C9 C10 1.386(3) . ?
C10 C11 1.388(2) . ?
C10 Br1 1.8932(18) . ?
C11 C12 1.380(3) . ?
C13 C14 1.516(2) . ?
C14 C15 1.390(2) . ?
C14 C19 1.390(3) . ?
C15 C16 1.399(3) . ?
C16 C17 1.387(3) . ?
C17 C18 1.388(3) . ?
C18 C19 1.392(3) . ?
N21 C21 1.383(2) . ?
N21 C27 1.381(2) . ?
N21 C33 1.461(2) . ?
C21 C22 1.397(3) . ?
C21 C26 1.402(2) . ?
C22 C23 1.386(3) . ?
C23 C24 1.409(3) . ?
C24 C25 1.384(3) . ?
C25 C26 1.402(2) . ?
C26 N22 1.384(2) . ?
N22 C27 1.325(2) . ?
C27 C28 1.477(2) . ?
C28 N23 1.339(2) . ?
C28 C32 1.397(2) . ?
N23 C29 1.344(2) . ?
C29 C30 1.388(2) . ?
C31 C32 1.382(3) . ?
C31 C30 1.380(3) . ?
Br21 C30 1.8938(17) . ?
C33 C34 1.516(2) . ?
C34 C35 1.396(2) . ?
C34 C39 1.387(3) . ?
C35 C36 1.390(3) . ?
C36 C37 1.388(3) . ?
C37 C38 1.379(3) . ?
C38 C39 1.397(3) . ?
